data_2242727
loop_
_publ_author_name
'Melo Ottoni, Flaviano'
'Isid\'orio, Raquel Geralda'
'Alves, Ricardo Jos\'e'
'Speziali, Nivaldo L\'ucio'

_publ_section_title
;
 Two polymorphs of 2-(prop-2-yn-1-yloxy)naphthalene-1,4-dione:
 solvent-dependent crystallization
;
_journal_issue 12
_journal_name_full 'Acta Crystallographica Section E'
_journal_page_first 1731
_journal_page_last 1734
_journal_paper_doi 10.1107/S2056989018015438
_journal_volume 74
_journal_year 2018
_chemical_formula_iupac 'C13 H8 O3'
_chemical_formula_moiety 'C13 H8 O3'
_chemical_formula_sum 'C13 H8 O3'
_chemical_formula_weight 212.19
_chemical_name_systematic
;
2-(Prop-2-yn-1-yloxy)naphthalene-1,4-dione
;
_space_group_crystal_system triclinic
_space_group_IT_number 2
_space_group_name_Hall '-P 1'
_space_group_name_H-M_alt 'P -1'
_symmetry_space_group_name_Hall '-P 1'
_symmetry_space_group_name_H-M 'P -1'
_atom_sites_solution_hydrogens geom
_atom_sites_solution_primary dual
_audit_creation_method
;
Olex2 1.2
(compiled 2017.08.10 svn.r3458 for OlexSys, GUI svn.r5381)
;
_cell_angle_alpha 63.347(14)
_cell_angle_beta 83.343(12)
_cell_angle_gamma 83.018(12)
_cell_formula_units_Z 2
_cell_length_a 3.9906(6)
_cell_length_b 11.6943(16)
_cell_length_c 12.3413(16)
_cell_measurement_reflns_used 796
_cell_measurement_temperature 293(2)
_cell_measurement_theta_max 22.3290
_cell_measurement_theta_min 3.2140
_cell_volume 509.69(14)
_computing_cell_refinement
;
CrysAlis PRO (Rigaku OD, 2015)
;
_computing_data_collection
;
CrysAlis PRO (Rigaku OD, 2015)
;
_computing_data_reduction
;
CrysAlis PRO (Rigaku OD, 2015)
;
_computing_molecular_graphics
;
<i>OLEX2</i> (Dolomanov <i>et al.</i>,  2009)
;
_computing_publication_material
;
<i>OLEX2</i> (Dolomanov <i>et al.</i>,  2009)
;
_computing_structure_refinement
;
SHELXL2014 (Sheldrick, 2015<i>b</i>)
;
_computing_structure_solution
;
<i>SHELXT</i> (Sheldrick, 2015<i>a</i>)
;
_diffrn_ambient_temperature 293(2)
_diffrn_detector 'CCD plate'
_diffrn_detector_area_resol_mean 10.4186
_diffrn_measured_fraction_theta_full 0.998
_diffrn_measured_fraction_theta_max 0.871
_diffrn_measurement_device 'four-circle diffractometer'
_diffrn_measurement_device_type 'Rigaku Xcalibur Atlas Gemini ultra'
_diffrn_measurement_method '\w scans'
_diffrn_radiation_monochromator graphite
_diffrn_radiation_probe x-ray
_diffrn_radiation_type MoK\a
_diffrn_radiation_wavelength 0.71073
_diffrn_reflns_av_R_equivalents 0.0840
_diffrn_reflns_av_unetI/netI 0.1302
_diffrn_reflns_limit_h_max 5
_diffrn_reflns_limit_h_min -5
_diffrn_reflns_limit_k_max 15
_diffrn_reflns_limit_k_min -14
_diffrn_reflns_limit_l_max 16
_diffrn_reflns_limit_l_min -16
_diffrn_reflns_number 7730
_diffrn_reflns_theta_full 25.242
_diffrn_reflns_theta_max 29.537
_diffrn_reflns_theta_min 3.231
_diffrn_source 'fine-focus sealed X-ray tube'
_exptl_absorpt_coefficient_mu 0.099
_exptl_absorpt_correction_T_max 1.00000
_exptl_absorpt_correction_T_min 0.77251
_exptl_absorpt_correction_type multi-scan
_exptl_absorpt_process_details
;
(CrysAlis PRO; Rigaku OD, 2015)
;
_exptl_crystal_colour yellow
_exptl_crystal_density_diffrn 1.383
_exptl_crystal_description rod
_exptl_crystal_F_000 220
_exptl_crystal_size_max 0.35
_exptl_crystal_size_mid 0.2
_exptl_crystal_size_min 0.1
_refine_diff_density_max 0.241
_refine_diff_density_min -0.235
_refine_ls_extinction_method none
_refine_ls_goodness_of_fit_ref 1.002
_refine_ls_hydrogen_treatment constr
_refine_ls_matrix_type full
_refine_ls_number_parameters 145
_refine_ls_number_reflns 2503
_refine_ls_number_restraints 0
_refine_ls_restrained_S_all 1.002
_refine_ls_R_factor_all 0.2053
_refine_ls_R_factor_gt 0.0638
_refine_ls_shift/su_max 0.000
_refine_ls_shift/su_mean 0.000
_refine_ls_structure_factor_coef Fsqd
_refine_ls_weighting_details 'w=1/[\s^2^(Fo^2^)+(0.0469P)^2^] where P=(Fo^2^+2Fc^2^)/3'
_refine_ls_weighting_scheme calc
_refine_ls_wR_factor_gt 0.1177
_refine_ls_wR_factor_ref 0.1842
_reflns_number_gt 923
_reflns_number_total 2503
_reflns_threshold_expression 'I > 2\s(I)'
_cod_data_source_file is5501sup1.cif
_cod_data_source_block Triclinic
_cod_database_code 2242727
_shelx_space_group_comment
;
The symmetry employed for this shelxl refinement is uniquely defined
by the following loop, which should always be used as a source of
symmetry information in preference to the above space-group names.
They are only intended as comments.
;

loop_
_space_group_symop_operation_xyz
'x, y, z'
'-x, -y, -z'

loop_
_atom_site_type_symbol
_atom_site_label
_atom_site_fract_x
_atom_site_fract_y
_atom_site_fract_z
_atom_site_U_iso_or_equiv
_atom_site_adp_type
_atom_site_calc_flag
_atom_site_occupancy
O O1 0.1734(6) 0.9294(2) 0.1987(2) 0.0641(7) Uani d 1
O O2 0.9527(6) 0.4894(2) 0.3422(2) 0.0669(8) Uani d 1
O O3 0.3732(5) 0.82577(18) 0.41940(19) 0.0502(6) Uani d 1
C C1 0.3597(7) 0.8310(3) 0.2279(3) 0.0434(8) Uani d 1
C C2 0.4859(7) 0.7629(3) 0.3529(3) 0.0403(8) Uani d 1
C C3 0.6822(7) 0.6529(3) 0.3868(3) 0.0446(8) Uani d 1
H H3 0.7612 0.6142 0.4642 0.053 Uiso calc 1
C C4 0.7756(7) 0.5920(3) 0.3068(3) 0.0469(8) Uani d 1
C C5 0.7466(8) 0.6005(3) 0.1040(3) 0.0623(10) Uani d 1
H H5 0.8690 0.5209 0.1307 0.075 Uiso calc 1
C C6 0.6507(9) 0.6636(4) -0.0147(4) 0.0734(12) Uani d 1
H H6 0.7105 0.6264 -0.0676 0.088 Uiso calc 1
C C7 0.4685(9) 0.7804(4) -0.0543(3) 0.0693(11) Uani d 1
H H7 0.4083 0.8226 -0.1343 0.083 Uiso calc 1
C C8 0.3734(8) 0.8360(3) 0.0234(3) 0.0544(9) Uani d 1
H H8 0.2467 0.9147 -0.0038 0.065 Uiso calc 1
C C9 0.4678(7) 0.7737(3) 0.1427(3) 0.0428(8) Uani d 1
C C10 0.6598(7) 0.6563(3) 0.1823(3) 0.0447(8) Uani d 1
C C11 0.4891(8) 0.7741(3) 0.5405(3) 0.0532(9) Uani d 1
H H11A 0.7294 0.7831 0.5362 0.064 Uiso calc 1
H H11B 0.4510 0.6837 0.5849 0.064 Uiso calc 1
C C12 0.2992(8) 0.8455(3) 0.6013(3) 0.0518(9) Uani d 1
C C13 0.1377(9) 0.9034(3) 0.6476(3) 0.0692(11) Uani d 1
H H13 0.0087 0.9496 0.6846 0.083 Uiso calc 1

loop_
_atom_site_aniso_label
_atom_site_aniso_U_11
_atom_site_aniso_U_22
_atom_site_aniso_U_33
_atom_site_aniso_U_12
_atom_site_aniso_U_13
_atom_site_aniso_U_23
O1 0.0807(17) 0.0553(14) 0.0518(16) 0.0214(13) -0.0130(12) -0.0243(12)
O2 0.0784(17) 0.0510(14) 0.0670(17) 0.0249(13) -0.0154(13) -0.0273(12)
O3 0.0621(14) 0.0495(13) 0.0460(14) 0.0123(10) -0.0128(11) -0.0294(11)
C1 0.0431(18) 0.0423(18) 0.044(2) 0.0002(14) 0.0003(15) -0.0204(16)
C2 0.0425(18) 0.0415(18) 0.040(2) 0.0020(14) -0.0068(14) -0.0206(16)
C3 0.0479(19) 0.0440(18) 0.0411(19) 0.0029(15) -0.0038(14) -0.0195(15)
C4 0.0456(19) 0.0450(19) 0.048(2) -0.0002(15) -0.0002(15) -0.0204(16)
C5 0.068(2) 0.068(2) 0.064(3) 0.0107(19) -0.0070(19) -0.044(2)
C6 0.077(3) 0.095(3) 0.069(3) 0.009(2) -0.008(2) -0.057(3)
C7 0.073(3) 0.089(3) 0.052(2) 0.003(2) -0.0072(19) -0.038(2)
C8 0.059(2) 0.055(2) 0.043(2) 0.0090(17) -0.0107(17) -0.0171(18)
C9 0.0392(18) 0.0492(19) 0.045(2) -0.0027(14) 0.0019(15) -0.0268(16)
C10 0.0482(19) 0.0462(19) 0.043(2) 0.0013(15) -0.0035(15) -0.0238(16)
C11 0.051(2) 0.066(2) 0.050(2) 0.0075(17) -0.0159(17) -0.0329(19)
C12 0.056(2) 0.058(2) 0.046(2) 0.0043(17) -0.0090(17) -0.0274(18)
C13 0.078(3) 0.079(3) 0.054(2) 0.018(2) -0.0136(19) -0.036(2)

loop_
_atom_type_symbol
_atom_type_description
_atom_type_scat_dispersion_real
_atom_type_scat_dispersion_imag
_atom_type_scat_source
C C 0.0033 0.0016 'International Tables Vol C Tables 4.2.6.8 and 6.1.1.4'
H H 0.0000 0.0000 'International Tables Vol C Tables 4.2.6.8 and 6.1.1.4'
O O 0.0106 0.0060 'International Tables Vol C Tables 4.2.6.8 and 6.1.1.4'

loop_
_geom_angle_atom_site_label_1
_geom_angle_atom_site_label_2
_geom_angle_atom_site_label_3
_geom_angle
O1 C1 C2 120.7(3)
O1 C1 C9 121.8(3)
O3 C2 C1 111.2(2)
O3 C11 C12 107.6(2)
O3 C11 H11A 110.2
O3 C11 H11B 110.2
O2 C4 C10 121.0(3)
O2 C4 C3 120.2(3)
C2 C3 C4 122.2(3)
C2 O3 C11 117.2(2)
C2 C3 H3 118.9
C3 C2 O3 127.8(3)
C3 C2 C1 121.0(3)
C3 C4 C10 118.7(3)
C4 C3 H3 118.9
C5 C10 C9 119.8(3)
C5 C10 C4 119.9(3)
C5 C6 H6 119.9
C6 C7 C8 120.6(4)
C6 C7 H7 119.7
C6 C5 H5 120.1
C7 C8 C9 119.7(3)
C7 C8 H8 120.1
C7 C6 C5 120.2(3)
C7 C6 H6 119.9
C8 C7 H7 119.7
C8 C9 C1 120.2(3)
C9 C8 H8 120.1
C9 C10 C4 120.3(3)
C9 C1 C2 117.5(3)
C10 C9 C1 120.1(3)
C10 C9 C8 119.7(3)
C10 C5 H5 120.1
C10 C5 C6 119.9(3)
H11A C11 H11B 108.5
C12 C11 H11A 110.2
C12 C11 H11B 110.2
C12 C13 H13 180.0
C13 C12 C11 177.6(3)

loop_
_geom_bond_atom_site_label_1
_geom_bond_atom_site_label_2
_geom_bond_distance
O1 C1 1.220(3)
O2 C4 1.236(3)
O3 C2 1.339(3)
O3 C11 1.447(3)
C1 C2 1.499(4)
C1 C9 1.481(4)
C2 C3 1.339(3)
C3 H3 0.9300
C4 C3 1.449(4)
C5 H5 0.9300
C5 C6 1.389(5)
C6 H6 0.9300
C6 C7 1.369(4)
C7 H7 0.9300
C8 C7 1.378(4)
C8 H8 0.9300
C9 C8 1.394(4)
C10 C9 1.393(4)
C10 C4 1.478(4)
C10 C5 1.382(4)
C11 H11A 0.9700
C11 H11B 0.9700
C12 C11 1.454(4)
C12 C13 1.164(4)
C13 H13 0.9300

loop_
_geom_torsion_atom_site_label_1
_geom_torsion_atom_site_label_2
_geom_torsion_atom_site_label_3
_geom_torsion_atom_site_label_4
_geom_torsion
O1 C1 C2 O3 -1.3(4)
O1 C1 C2 C3 178.0(3)
O1 C1 C9 C10 -175.2(3)
O1 C1 C9 C8 3.8(5)
O2 C4 C3 C2 -178.8(3)
O3 C2 C3 C4 177.5(3)
C1 C2 C3 C4 -1.7(5)
C1 C9 C8 C7 -178.5(3)
C2 O3 C11 C12 -171.9(3)
C2 C1 C9 C10 4.4(5)
C2 C1 C9 C8 -176.6(3)
C4 C10 C9 C1 -3.9(5)
C4 C10 C9 C8 177.1(3)
C4 C10 C5 C6 -177.1(3)
C5 C10 C9 C1 177.0(3)
C5 C10 C9 C8 -2.0(5)
C5 C10 C4 O2 0.8(5)
C5 C10 C4 C3 179.7(3)
C5 C6 C7 C8 -1.0(6)
C9 C1 C2 O3 179.1(3)
C9 C1 C2 C3 -1.5(5)
C9 C10 C5 C6 1.9(5)
C9 C8 C7 C6 1.0(6)
C10 C9 C8 C7 0.5(5)
C10 C4 C3 C2 2.3(5)
C10 C5 C6 C7 -0.5(6)
C11 O3 C2 C1 -177.1(3)
C11 O3 C2 C3 3.7(5)
